data_7238450
loop_
_publ_author_name
'Hu, Tuoping'
'Zhao, Xiaoliang'
'Hu, Xiaoqin'
'Xu, Yumin'
'Sun, Di'
'Sun, Daofeng'

_publ_section_title
;
 Two novel isomeric organic anion-water aggregations: 1D tape and 3D
 2-fold interpenetrated diamond network
;
_journal_issue 9
_journal_name_full 'RSC Advances'
_journal_page_first 1682
_journal_paper_doi 10.1039/c1ra00695a
_journal_volume 1
_journal_year 2011
_chemical_formula_moiety 'C20 H20 Co N4 O2, 2(C5 H N4), 2(H2 O) '
_chemical_formula_sum 'C30 H26 Co N12 O4'
_chemical_formula_weight 677.56
_space_group_IT_number 110
_space_group_name_Hall 'I 4bw -2c'
_space_group_name_H-M_alt 'I 41 c d'
_symmetry_cell_setting tetragonal
_symmetry_space_group_name_H-M 'I 41 c d'
_atom_sites_solution_hydrogens geom
_atom_sites_solution_primary direct
_atom_sites_solution_secondary difmap
_audit_creation_method SHELXL-97
_cell_angle_alpha 90.00
_cell_angle_beta 90.00
_cell_angle_gamma 90.00
_cell_formula_units_Z 8
_cell_length_a 16.2028(3)
_cell_length_b 16.2028(3)
_cell_length_c 24.4818(9)
_cell_measurement_reflns_used 4796
_cell_measurement_temperature 173(2)
_cell_measurement_theta_max 54.022
_cell_measurement_theta_min 4.213
_cell_volume 6427.2(3)
_computing_cell_refinement 'Bruker SMART'
_computing_data_collection 'Bruker SMART (Bruker, 2001)'
_computing_data_reduction 'Bruker SAINT+ (Bruker, 2001)'
_computing_molecular_graphics 'Bruker SHELXTL (Bruker, 2001)'
_computing_publication_material 'Bruker SHELXTL'
_computing_structure_refinement 'SHELXL-97 (Sheldrick, 2008)'
_computing_structure_solution 'SHELXS-97 (Sheldrick, 2008)'
_diffrn_ambient_temperature 173(2)
_diffrn_measured_fraction_theta_full 0.999
_diffrn_measured_fraction_theta_max 0.999
_diffrn_measurement_device_type 'Bruker SMART APEXII'
_diffrn_measurement_method 'phi and omega scans'
_diffrn_radiation_monochromator graphite
_diffrn_radiation_source 'fine-focus sealed tube'
_diffrn_radiation_type MoK\a
_diffrn_radiation_wavelength 0.71073
_diffrn_reflns_av_R_equivalents 0.0595
_diffrn_reflns_av_sigmaI/netI 0.0547
_diffrn_reflns_limit_h_max 8
_diffrn_reflns_limit_h_min -21
_diffrn_reflns_limit_k_max 17
_diffrn_reflns_limit_k_min -19
_diffrn_reflns_limit_l_max 31
_diffrn_reflns_limit_l_min -19
_diffrn_reflns_number 12005
_diffrn_reflns_theta_full 27.54
_diffrn_reflns_theta_max 27.54
_diffrn_reflns_theta_min 2.43
_exptl_absorpt_coefficient_mu 0.590
_exptl_absorpt_correction_T_max 0.9711
_exptl_absorpt_correction_T_min 0.9711
_exptl_absorpt_correction_type multi-scan
_exptl_absorpt_process_details sadabs
_exptl_crystal_density_diffrn 1.400
_exptl_crystal_density_method 'not measured'
_exptl_crystal_F_000 2792
_exptl_crystal_size_max 0.05
_exptl_crystal_size_mid 0.05
_exptl_crystal_size_min 0.05
_refine_diff_density_max 0.250
_refine_diff_density_min -0.363
_refine_diff_density_rms 0.050
_refine_ls_abs_structure_details 'Flack H D (1983), Acta Cryst. A39, 876-881'
_refine_ls_abs_structure_Flack 0.30(3)
_refine_ls_extinction_method none
_refine_ls_goodness_of_fit_ref 0.988
_refine_ls_hydrogen_treatment constr
_refine_ls_matrix_type full
_refine_ls_number_parameters 215
_refine_ls_number_reflns 3147
_refine_ls_number_restraints 1
_refine_ls_restrained_S_all 0.988
_refine_ls_R_factor_all 0.0799
_refine_ls_R_factor_gt 0.0372
_refine_ls_shift/su_max 0.001
_refine_ls_shift/su_mean 0.000
_refine_ls_structure_factor_coef Fsqd
_refine_ls_weighting_details 'calc w=1/[\s^2^(Fo^2^)+(0.0347P)^2^+0.0000P] where P=(Fo^2^+2Fc^2^)/3'
_refine_ls_weighting_scheme calc
_refine_ls_wR_factor_gt 0.0743
_refine_ls_wR_factor_ref 0.0891
_reflns_number_gt 1930
_reflns_number_total 3147
_reflns_threshold_expression >2sigma(I)
_cod_data_source_file c1ra00695a.txt
_cod_data_source_block p2
_cod_database_code 7238450

loop_
_symmetry_equiv_pos_as_xyz
'x, y, z'
'-x+1/2, -y+1/2, z+1/2'
'-y, x+1/2, z+1/4'
'y+1/2, -x, z+3/4'
'x, -y, z+1/2'
'-x+1/2, y+1/2, z'
'-y, -x+1/2, z+3/4'
'y+1/2, x, z+1/4'
'x+1/2, y+1/2, z+1/2'
'-x+1, -y+1, z+1'
'-y+1/2, x+1, z+3/4'
'y+1, -x+1/2, z+5/4'
'x+1/2, -y+1/2, z+1'
'-x+1, y+1, z+1/2'
'-y+1/2, -x+1, z+5/4'
'y+1, x+1/2, z+3/4'

loop_
_atom_site_label
_atom_site_type_symbol
_atom_site_fract_x
_atom_site_fract_y
_atom_site_fract_z
_atom_site_U_iso_or_equiv
_atom_site_adp_type
_atom_site_occupancy
_atom_site_symmetry_multiplicity
_atom_site_calc_flag
_atom_site_refinement_flags
Co1 Co 0.5000 0.0000 0.49615(7) 0.02262(13) Uani 1 2 d S
C1 C 0.3824(2) -0.1362(2) 0.54117(19) 0.0406(11) Uani 1 1 d .
H1B H 0.4130 -0.1268 0.5727 0.049 Uiso 1 1 calc R
C2 C 0.3208(2) -0.1952(2) 0.54229(17) 0.0392(11) Uani 1 1 d .
H2C H 0.3114 -0.2249 0.5742 0.047 Uiso 1 1 calc R
C3 C 0.27349(18) -0.21056(19) 0.4969(2) 0.0302(8) Uani 1 1 d .
C4 C 0.2908(2) -0.1639(2) 0.45094(18) 0.0387(10) Uani 1 1 d .
H4A H 0.2605 -0.1714 0.4191 0.046 Uiso 1 1 calc R
C5 C 0.3533(2) -0.1062(3) 0.45279(18) 0.0406(10) Uani 1 1 d .
H5A H 0.3633 -0.0754 0.4214 0.049 Uiso 1 1 calc R
C6 C 0.1555(2) -0.4048(2) 0.52864(16) 0.0321(10) Uani 1 1 d .
H6A H 0.1611 -0.4504 0.5514 0.039 Uiso 1 1 calc R
C7 C 0.2156(2) -0.3446(2) 0.52987(17) 0.0338(10) Uani 1 1 d .
H7A H 0.2606 -0.3500 0.5531 0.041 Uiso 1 1 calc R
C8 C 0.20883(19) -0.27565(17) 0.4963(2) 0.0295(8) Uani 1 1 d .
C9 C 0.1400(2) -0.2708(2) 0.46285(16) 0.0366(10) Uani 1 1 d .
H9A H 0.1326 -0.2260 0.4396 0.044 Uiso 1 1 calc R
C10 C 0.0822(2) -0.3339(2) 0.46460(16) 0.0342(10) Uani 1 1 d .
H10A H 0.0358 -0.3293 0.4425 0.041 Uiso 1 1 calc R
C11 C 0.3609(3) -0.5059(3) 0.5395(2) 0.0559(12) Uani 1 1 d .
H11A H 0.3322 -0.5533 0.5495 0.067 Uiso 1 1 calc R
C12 C 0.4345(2) -0.3978(3) 0.54426(18) 0.0460(11) Uani 1 1 d .
C13 C 0.4126(2) -0.4111(2) 0.49028(19) 0.0471(10) Uani 1 1 d .
C14 C 0.4323(3) -0.3609(3) 0.4448(2) 0.0557(12) Uani 1 1 d .
C15 C 0.4857(3) -0.3343(3) 0.56541(19) 0.0563(12) Uani 1 1 d .
N1 N 0.39967(15) -0.09169(14) 0.4960(2) 0.0273(6) Uani 1 1 d .
N2 N 0.08913(15) -0.40041(15) 0.4959(2) 0.0281(6) Uani 1 1 d .
N3 N 0.4007(2) -0.4582(2) 0.57671(15) 0.0529(9) Uani 1 1 d .
N4 N 0.3653(2) -0.4808(2) 0.48782(16) 0.0541(9) Uani 1 1 d .
N5 N 0.5284(3) -0.2841(3) 0.58163(18) 0.0751(13) Uani 1 1 d .
N6 N 0.4468(3) -0.3182(3) 0.40901(18) 0.0805(14) Uani 1 1 d .
O1W O 0.5000 0.0000 0.4118(2) 0.0291(14) Uani 1 2 d S
H1WA H 0.5087 -0.0397 0.3898 0.035 Uiso 1 1 d R
O2W O 0.5000 0.0000 0.5796(2) 0.0355(15) Uani 1 2 d S
H2WA H 0.5208 -0.0379 0.5993 0.043 Uiso 1 1 d R
O3W O 0.56235(17) -0.12781(16) 0.63811(11) 0.0534(8) Uani 1 1 d .
H3WA H 0.5437 -0.1275 0.6706 0.064 Uiso 1 1 d R
H3WB H 0.5496 -0.1721 0.6215 0.064 Uiso 1 1 d R

loop_
_atom_site_aniso_label
_atom_site_aniso_U_11
_atom_site_aniso_U_22
_atom_site_aniso_U_33
_atom_site_aniso_U_23
_atom_site_aniso_U_13
_atom_site_aniso_U_12
Co1 0.0185(3) 0.0191(3) 0.0303(3) 0.000 0.000 -0.0003(2)
C1 0.041(2) 0.040(2) 0.041(3) 0.005(2) -0.011(2) -0.0157(18)
C2 0.046(3) 0.037(2) 0.035(2) 0.008(2) 0.001(2) -0.0153(18)
C3 0.0231(18) 0.0244(18) 0.043(2) 0.003(2) -0.003(3) -0.0032(14)
C4 0.037(2) 0.040(2) 0.040(3) 0.009(2) -0.014(2) -0.0149(19)
C5 0.036(2) 0.046(3) 0.040(3) 0.014(2) -0.007(2) -0.0127(18)
C6 0.028(2) 0.028(2) 0.041(3) 0.0072(19) -0.0016(19) -0.0045(16)
C7 0.024(2) 0.034(2) 0.043(3) 0.0025(19) -0.0086(19) -0.0047(16)
C8 0.0278(19) 0.0234(18) 0.0373(19) 0.001(2) 0.001(2) -0.0076(14)
C9 0.035(2) 0.028(2) 0.047(3) 0.0111(18) -0.007(2) -0.0072(17)
C10 0.029(2) 0.027(2) 0.047(3) 0.0062(18) -0.0050(19) -0.0034(16)
C11 0.057(3) 0.051(3) 0.059(3) 0.006(3) -0.012(3) 0.000(2)
C12 0.045(2) 0.048(3) 0.044(3) -0.004(2) -0.014(2) 0.010(2)
C13 0.047(2) 0.055(3) 0.039(3) -0.007(2) -0.001(2) 0.0074(17)
C14 0.062(3) 0.064(3) 0.042(3) -0.008(3) -0.012(3) 0.007(3)
C15 0.072(3) 0.051(3) 0.045(3) 0.004(2) -0.011(2) 0.008(2)
N1 0.0244(15) 0.0207(15) 0.0368(15) 0.008(2) 0.002(2) -0.0032(10)
N2 0.0221(15) 0.0246(16) 0.0377(16) -0.003(2) -0.004(2) -0.0047(10)
N3 0.054(2) 0.057(2) 0.048(2) 0.004(2) -0.013(2) 0.0030(18)
N4 0.050(2) 0.058(2) 0.054(3) -0.006(2) -0.009(2) 0.0004(17)
N5 0.103(3) 0.062(3) 0.060(3) 0.001(2) -0.027(3) -0.014(2)
N6 0.107(4) 0.084(3) 0.051(3) -0.010(2) -0.011(3) -0.013(3)
O1W 0.042(3) 0.028(3) 0.017(3) 0.000 0.000 -0.0006(15)
O2W 0.039(3) 0.020(2) 0.048(4) 0.000 0.000 0.0020(15)
O3W 0.074(2) 0.0455(17) 0.0401(16) 0.0027(14) 0.0027(15) 0.0101(14)

loop_
_atom_type_symbol
_atom_type_description
_atom_type_scat_dispersion_real
_atom_type_scat_dispersion_imag
_atom_type_scat_source
C C 0.0033 0.0016 'International Tables Vol C Tables 4.2.6.8 and 6.1.1.4'
H H 0.0000 0.0000 'International Tables Vol C Tables 4.2.6.8 and 6.1.1.4'
N N 0.0061 0.0033 'International Tables Vol C Tables 4.2.6.8 and 6.1.1.4'
O O 0.0106 0.0060 'International Tables Vol C Tables 4.2.6.8 and 6.1.1.4'
Co Co 0.3494 0.9721 'International Tables Vol C Tables 4.2.6.8 and 6.1.1.4'

loop_
_geom_angle_atom_site_label_1
_geom_angle_atom_site_label_2
_geom_angle_atom_site_label_3
_geom_angle
_geom_angle_site_symmetry_1
_geom_angle_site_symmetry_3
_geom_angle_publ_flag
O2W Co1 O1W 180.000(1) . . y
O2W Co1 N2 90.19(13) . 6 y
O1W Co1 N2 89.81(13) . 6 y
O2W Co1 N2 90.19(13) . 13_544 y
O1W Co1 N2 89.81(13) . 13_544 y
N2 Co1 N2 179.6(3) 6 13_544 y
O2W Co1 N1 90.11(13) . 10_544 y
O1W Co1 N1 89.89(13) . 10_544 y
N2 Co1 N1 89.40(9) 6 10_544 y
N2 Co1 N1 90.60(9) 13_544 10_544 y
O2W Co1 N1 90.11(13) . . y
O1W Co1 N1 89.89(13) . . y
N2 Co1 N1 90.60(9) 6 . y
N2 Co1 N1 89.40(9) 13_544 . y
N1 Co1 N1 179.8(3) 10_544 . y
N1 C1 C2 122.4(4) . . ?
N1 C1 H1B 118.8 . . ?
C2 C1 H1B 118.8 . . ?
C3 C2 C1 120.8(4) . . ?
C3 C2 H2C 119.6 . . ?
C1 C2 H2C 119.6 . . ?
C2 C3 C4 116.5(3) . . ?
C2 C3 C8 122.0(4) . . ?
C4 C3 C8 121.5(4) . . ?
C5 C4 C3 119.5(4) . . ?
C5 C4 H4A 120.3 . . ?
C3 C4 H4A 120.3 . . ?
N1 C5 C4 124.5(4) . . ?
N1 C5 H5A 117.8 . . ?
C4 C5 H5A 117.8 . . ?
N2 C6 C7 122.7(4) . . ?
N2 C6 H6A 118.6 . . ?
C7 C6 H6A 118.6 . . ?
C6 C7 C8 120.0(4) . . ?
C6 C7 H7A 120.0 . . ?
C8 C7 H7A 120.0 . . ?
C9 C8 C7 117.3(3) . . ?
C9 C8 C3 122.2(3) . . ?
C7 C8 C3 120.6(3) . . ?
C8 C9 C10 118.9(3) . . ?
C8 C9 H9A 120.6 . . ?
C10 C9 H9A 120.6 . . ?
N2 C10 C9 124.0(3) . . ?
N2 C10 H10A 118.0 . . ?
C9 C10 H10A 118.0 . . ?
N4 C11 N3 116.0(4) . . ?
N4 C11 H11A 122.0 . . ?
N3 C11 H11A 122.0 . . ?
N3 C12 C13 109.8(4) . . ?
N3 C12 C15 122.6(4) . . ?
C13 C12 C15 127.6(4) . . ?
N4 C13 C12 108.3(4) . . ?
N4 C13 C14 124.5(4) . . ?
C12 C13 C14 127.2(4) . . ?
N6 C14 C13 177.6(6) . . ?
N5 C15 C12 178.2(6) . . ?
C5 N1 C1 116.3(3) . . ?
C5 N1 Co1 122.9(3) . . ?
C1 N1 Co1 120.8(3) . . ?
C10 N2 C6 117.1(3) . . ?
C10 N2 Co1 123.4(3) . 13_444 ?
C6 N2 Co1 119.5(3) . 13_444 ?
C11 N3 C12 101.9(4) . . ?
C11 N4 C13 104.0(4) . . ?
Co1 O1W H1WA 129.2 . . ?
Co1 O2W H2WA 124.6 . . ?
H3WA O3W H3WB 111.5 . . ?

loop_
_geom_bond_atom_site_label_1
_geom_bond_atom_site_label_2
_geom_bond_distance
_geom_bond_site_symmetry_2
_geom_bond_publ_flag
Co1 O2W 2.043(6) . y
Co1 O1W 2.065(5) . y
Co1 N2 2.166(2) 6 y
Co1 N2 2.166(2) 13_544 y
Co1 N1 2.202(2) 10_544 y
Co1 N1 2.202(2) . y
C1 N1 1.350(6) . ?
C1 C2 1.381(5) . ?
C1 H1B 0.9300 . ?
C2 C3 1.374(6) . ?
C2 H2C 0.9300 . ?
C3 C4 1.383(6) . ?
C3 C8 1.487(3) . ?
C4 C5 1.380(5) . ?
C4 H4A 0.9300 . ?
C5 N1 1.319(6) . ?
C5 H5A 0.9300 . ?
C6 N2 1.344(5) . ?
C6 C7 1.379(5) . ?
C6 H6A 0.9300 . ?
C7 C8 1.391(5) . ?
C7 H7A 0.9300 . ?
C8 C9 1.386(5) . ?
C9 C10 1.387(5) . ?
C9 H9A 0.9300 . ?
C10 N2 1.327(5) . ?
C10 H10A 0.9300 . ?
C11 N4 1.330(5) . ?
C11 N3 1.358(5) . ?
C11 H11A 0.9300 . ?
C12 N3 1.375(5) . ?
C12 C13 1.385(6) . ?
C12 C15 1.419(6) . ?
C13 N4 1.366(4) . ?
C13 C14 1.414(7) . ?
C14 N6 1.141(6) . ?
C15 N5 1.139(5) . ?
N2 Co1 2.166(2) 13_444 ?
O1W H1WA 0.8499 . ?
O2W H2WA 0.8499 . ?
O3W H3WA 0.8501 . ?
O3W H3WB 0.8500 . ?

loop_
_geom_hbond_atom_site_label_D
_geom_hbond_atom_site_label_H
_geom_hbond_atom_site_label_A
_geom_hbond_distance_DH
_geom_hbond_distance_HA
_geom_hbond_distance_DA
_geom_hbond_angle_DHA
_geom_hbond_site_symmetry_A
O1W H1WA N3 0.85 1.90 2.718(5) 161.0 16_544
O2W H2WA O3W 0.85 1.87 2.713(4) 174.8 .
O3W H3WA N4 0.85 1.94 2.778(5) 168.4 3_545
O3W H3WB N5 0.85 2.09 2.938(5) 175.2 .
